data_7230007
loop_
_publ_author_name
'Liu, Siyu'
'Guo, Mingming'
'Guo, Huadong'
'Sun, Yingying'
'Guo, Xianmin'
'Sun, Shaowen'
'Alexandrov, Eugeny V.'

_publ_section_title
;
 Structural diversity of six metal--organic frameworks from a rigid
 bisimidazole ligand and their adsorption of organic dyes
;
_journal_issue 8
_journal_name_full 'RSC Advances'
_journal_page_first 4039
_journal_paper_doi 10.1039/C7RA11754J
_journal_volume 8
_journal_year 2018
_chemical_formula_moiety 'C62 H47 Cd2 N9 O10'
_chemical_formula_sum 'C62 H47 Cd2 N9 O10'
_chemical_formula_weight 1302.89
_chemical_melting_point ?
_chemical_name_systematic
;
 ?
;
_space_group_IT_number 15
_symmetry_cell_setting monoclinic
_symmetry_space_group_name_Hall '-C 2yc'
_symmetry_space_group_name_H-M 'C 1 2/c 1'
_atom_sites_solution_hydrogens geom
_atom_sites_solution_primary direct
_atom_sites_solution_secondary difmap
_audit_creation_method SHELXL-97
_audit_update_record
;
2017-09-27 deposited with the CCDC.
2018-01-16 downloaded from the CCDC.
;
_cell_angle_alpha 90.00
_cell_angle_beta 115.6130(10)
_cell_angle_gamma 90.00
_cell_formula_units_Z 4
_cell_length_a 22.0150(10)
_cell_length_b 12.2707(6)
_cell_length_c 21.9979(15)
_cell_measurement_reflns_used 6646
_cell_measurement_temperature 120(2)
_cell_measurement_theta_max 28.30
_cell_measurement_theta_min 1.99
_cell_volume 5358.6(5)
_computing_cell_refinement 'Bruker SMART'
_computing_data_collection 'Bruker SMART'
_computing_data_reduction 'Bruker SAINT'
_computing_molecular_graphics SHELXP-97
_computing_publication_material SHELXTL
_computing_structure_refinement 'SHELXL-97 (Sheldrick, 1997)'
_computing_structure_solution 'SHELXS-97 (Sheldrick, 1990)'
_diffrn_ambient_temperature 120(2)
_diffrn_detector_area_resol_mean 9.00cm
_diffrn_measured_fraction_theta_full 0.996
_diffrn_measured_fraction_theta_max 0.996
_diffrn_measurement_device_type 'CCD area detector'
_diffrn_measurement_method 'phi and omega scans'
_diffrn_radiation_monochromator graphite
_diffrn_radiation_source 'fine-focus sealed tube'
_diffrn_radiation_type MoK\a
_diffrn_radiation_wavelength 0.71073
_diffrn_reflns_av_R_equivalents 0.0181
_diffrn_reflns_av_sigmaI/netI 0.0210
_diffrn_reflns_limit_h_max 28
_diffrn_reflns_limit_h_min -29
_diffrn_reflns_limit_k_max 14
_diffrn_reflns_limit_k_min -16
_diffrn_reflns_limit_l_max 29
_diffrn_reflns_limit_l_min -20
_diffrn_reflns_number 19336
_diffrn_reflns_theta_full 28.30
_diffrn_reflns_theta_max 28.30
_diffrn_reflns_theta_min 1.99
_diffrn_standards_decay_% none
_diffrn_standards_interval_count none
_diffrn_standards_interval_time none
_diffrn_standards_number none
_exptl_absorpt_coefficient_mu 0.866
_exptl_absorpt_correction_T_max 0.869
_exptl_absorpt_correction_T_min 0.844
_exptl_absorpt_correction_type empirical
_exptl_absorpt_process_details SADABS
_exptl_crystal_colour colorless
_exptl_crystal_density_diffrn 1.615
_exptl_crystal_density_method 'not measured'
_exptl_crystal_description block
_exptl_crystal_F_000 2632
_exptl_crystal_size_max 0.20
_exptl_crystal_size_mid 0.18
_exptl_crystal_size_min 0.16
_refine_diff_density_max 0.459
_refine_diff_density_min -0.810
_refine_diff_density_rms 0.080
_refine_ls_extinction_method none
_refine_ls_goodness_of_fit_ref 1.070
_refine_ls_hydrogen_treatment constr
_refine_ls_matrix_type full
_refine_ls_number_parameters 375
_refine_ls_number_reflns 6646
_refine_ls_number_restraints 0
_refine_ls_restrained_S_all 1.070
_refine_ls_R_factor_all 0.0329
_refine_ls_R_factor_gt 0.0266
_refine_ls_shift/su_max 0.003
_refine_ls_shift/su_mean 0.000
_refine_ls_structure_factor_coef Fsqd
_refine_ls_weighting_details 'calc w=1/[\s^2^(Fo^2^)+(0.0366P)^2^+10.0018P] where P=(Fo^2^+2Fc^2^)/3'
_refine_ls_weighting_scheme calc
_refine_ls_wR_factor_gt 0.0712
_refine_ls_wR_factor_ref 0.0746
_reflns_number_gt 5826
_reflns_number_total 6646
_reflns_threshold_expression >2sigma(I)
_cod_data_source_file c7ra11754j2.cif
_cod_data_source_block 1
_cod_depositor_comments
;
The following automatic conversions were performed:

'_chemical_melting_point' value 'not measured' was changed to '?' -
the value is undefined or not given.

Automatic conversion script
Id: cif_fix_values 4973 2017-02-22 13:04:09Z antanas 
;
_cod_original_sg_symbol_H-M C2/c
_cod_database_code 7230007

loop_
_symmetry_equiv_pos_as_xyz
'x, y, z'
'-x, y, -z+1/2'
'x+1/2, y+1/2, z'
'-x+1/2, y+1/2, -z+1/2'
'-x, -y, -z'
'x, -y, z-1/2'
'-x+1/2, -y+1/2, -z'
'x+1/2, -y+1/2, z-1/2'

loop_
_atom_site_label
_atom_site_type_symbol
_atom_site_fract_x
_atom_site_fract_y
_atom_site_fract_z
_atom_site_U_iso_or_equiv
_atom_site_adp_type
_atom_site_occupancy
_atom_site_symmetry_multiplicity
_atom_site_calc_flag
_atom_site_refinement_flags
C1 C 0.32124(10) 0.29691(17) 0.84066(10) 0.0194(4) Uani 1 1 d .
H1 H 0.3202 0.3615 0.8181 0.023 Uiso 1 1 calc R
C2 C 0.29812(11) 0.13541(18) 0.86359(11) 0.0244(4) Uani 1 1 d .
H2 H 0.2776 0.0677 0.8591 0.029 Uiso 1 1 calc R
C3 C 0.35083(11) 0.17223(18) 0.91987(11) 0.0240(4) Uani 1 1 d .
H3 H 0.3727 0.1352 0.9605 0.029 Uiso 1 1 calc R
C4 C 0.41795(10) 0.34634(17) 0.94787(10) 0.0179(4) Uani 1 1 d .
C5 C 0.42211(10) 0.45053(17) 0.92768(10) 0.0208(4) Uani 1 1 d .
H5 H 0.3895 0.4760 0.8867 0.025 Uiso 1 1 calc R
C6 C 0.47559(10) 0.51963(17) 0.96870(10) 0.0189(4) Uani 1 1 d .
C7 C 0.48239(12) 0.62675(19) 0.94883(11) 0.0289(5) Uani 1 1 d .
H7 H 0.4509 0.6530 0.9076 0.035 Uiso 1 1 calc R
C8 C 0.46564(12) 0.30755(19) 1.01088(11) 0.0270(5) Uani 1 1 d .
H8 H 0.4617 0.2375 1.0249 0.032 Uiso 1 1 calc R
C9 C 0.19357(12) 0.19442(19) 0.57201(11) 0.0259(5) Uani 1 1 d .
H9 H 0.1724 0.2610 0.5564 0.031 Uiso 1 1 calc R
C10 C 0.20519(12) 0.11832(19) 0.53407(11) 0.0278(5) Uani 1 1 d .
H10 H 0.1936 0.1226 0.4882 0.033 Uiso 1 1 calc R
C11 C 0.24432(10) 0.06043(17) 0.63891(10) 0.0190(4) Uani 1 1 d .
H11 H 0.2645 0.0169 0.6771 0.023 Uiso 1 1 calc R
C12 C 0.25188(11) -0.07209(18) 0.55722(10) 0.0215(4) Uani 1 1 d .
C13 C 0.20957(11) -0.11456(18) 0.49568(10) 0.0215(4) Uani 1 1 d .
H13 H 0.1728 -0.0743 0.4663 0.026 Uiso 1 1 calc R
C14 C 0.22194(11) -0.21945(18) 0.47707(10) 0.0213(4) Uani 1 1 d .
C15 C 0.17940(12) -0.26692(19) 0.41392(11) 0.0258(5) Uani 1 1 d .
H15 H 0.1425 -0.2280 0.3837 0.031 Uiso 1 1 calc R
C16 C 0.30813(11) -0.13123(19) 0.60306(11) 0.0260(5) Uani 1 1 d .
H16 H 0.3364 -0.1010 0.6445 0.031 Uiso 1 1 calc R
C17 C 0.11648(10) 0.40657(17) 0.67717(10) 0.0190(4) Uani 1 1 d .
C18 C 0.06799(10) 0.49937(16) 0.65394(10) 0.0187(4) Uani 1 1 d .
C19 C 0.07232(11) 0.58606(18) 0.69615(11) 0.0244(4) Uani 1 1 d .
H19 H 0.1063 0.5867 0.7399 0.029 Uiso 1 1 calc R
C20 C 0.02654(12) 0.6722(2) 0.67399(11) 0.0279(5) Uani 1 1 d .
H20 H 0.0297 0.7299 0.7026 0.033 Uiso 1 1 calc R
C21 C -0.02387(11) 0.67023(19) 0.60840(11) 0.0254(5) Uani 1 1 d .
C22 C -0.02890(12) 0.5846(2) 0.56529(11) 0.0274(5) Uani 1 1 d .
H22 H -0.0627 0.5842 0.5214 0.033 Uiso 1 1 calc R
C23 C 0.01680(11) 0.49998(19) 0.58832(11) 0.0241(4) Uani 1 1 d .
H23 H 0.0134 0.4423 0.5596 0.029 Uiso 1 1 calc R
C24 C -0.08249(12) 0.8217(2) 0.62479(11) 0.0284(5) Uani 1 1 d .
C25 C -0.05339(12) 0.9237(2) 0.63754(13) 0.0332(5) Uani 1 1 d .
H25 H -0.0228 0.9433 0.6206 0.040 Uiso 1 1 calc R
C26 C -0.07029(12) 0.9970(2) 0.67596(12) 0.0278(5) Uani 1 1 d .
H26 H -0.0511 1.0661 0.6847 0.033 Uiso 1 1 calc R
C27 C -0.11565(10) 0.96708(17) 0.70116(10) 0.0201(4) Uani 1 1 d .
C28 C -0.14413(12) 0.86348(19) 0.68765(11) 0.0251(4) Uani 1 1 d .
H28 H -0.1746 0.8433 0.7045 0.030 Uiso 1 1 calc R
C29 C -0.12755(13) 0.78995(19) 0.64925(12) 0.0291(5) Uani 1 1 d .
H29 H -0.1465 0.7207 0.6403 0.035 Uiso 1 1 calc R
C30 C -0.13601(10) 1.04739(18) 0.74066(10) 0.0210(4) Uani 1 1 d .
C31 C 0.0076(2) 0.2670(4) 0.8123(3) 0.0873(14) Uani 1 1 d .
H31A H 0.0120 0.3159 0.8480 0.131 Uiso 1 1 calc R
H31B H 0.0470 0.2219 0.8267 0.131 Uiso 1 1 calc R
H31C H -0.0314 0.2219 0.8010 0.131 Uiso 1 1 calc R
N1 N 0.27975(9) 0.21439(14) 0.81409(9) 0.0197(3) Uani 1 1 d .
N2 N 0.36553(8) 0.27519(14) 0.90503(9) 0.0177(3) Uani 1 1 d .
N3 N 0.21813(9) 0.15764(15) 0.63791(9) 0.0206(4) Uani 1 1 d .
N4 N 0.23779(9) 0.03263(15) 0.57666(8) 0.0212(4) Uani 1 1 d .
N5 N 0.0000 0.3330(6) 0.7500 0.128(3) Uani 1 2 d S
H5A H 0.0000 0.4031 0.7500 0.153 Uiso 1 2 calc SR
O1 O 0.16062(8) 0.40266(12) 0.73726(7) 0.0235(3) Uani 1 1 d .
O2 O 0.11091(9) 0.33220(13) 0.63518(8) 0.0290(4) Uani 1 1 d .
O3 O -0.11283(8) 1.14335(13) 0.74774(9) 0.0290(4) Uani 1 1 d .
O4 O -0.17676(8) 1.01814(13) 0.76306(8) 0.0256(3) Uani 1 1 d .
O5 O -0.07055(10) 0.75239(17) 0.58089(8) 0.0395(5) Uani 1 1 d .
Cd1 Cd 0.186564(7) 0.219628(11) 0.716673(7) 0.01691(5) Uani 1 1 d .

loop_
_atom_site_aniso_label
_atom_site_aniso_U_11
_atom_site_aniso_U_22
_atom_site_aniso_U_33
_atom_site_aniso_U_23
_atom_site_aniso_U_13
_atom_site_aniso_U_12
C1 0.0195(9) 0.0194(10) 0.0161(9) 0.0003(7) 0.0046(8) 0.0012(7)
C2 0.0245(10) 0.0213(10) 0.0206(10) 0.0026(8) 0.0035(8) -0.0021(8)
C3 0.0244(10) 0.0214(10) 0.0192(10) 0.0036(8) 0.0028(8) -0.0007(8)
C4 0.0153(9) 0.0205(10) 0.0142(9) -0.0020(7) 0.0029(7) 0.0007(7)
C5 0.0173(9) 0.0231(10) 0.0138(9) 0.0032(8) -0.0009(7) 0.0020(8)
C6 0.0170(9) 0.0206(10) 0.0149(10) 0.0017(8) 0.0030(8) 0.0026(8)
C7 0.0267(11) 0.0238(11) 0.0205(11) 0.0068(9) -0.0045(9) -0.0001(9)
C8 0.0270(11) 0.0207(10) 0.0214(11) 0.0060(8) -0.0009(9) -0.0001(8)
C9 0.0319(12) 0.0246(11) 0.0171(10) 0.0056(8) 0.0069(9) 0.0071(9)
C10 0.0373(12) 0.0295(12) 0.0140(10) 0.0071(8) 0.0088(9) 0.0101(10)
C11 0.0210(9) 0.0216(10) 0.0129(9) 0.0015(7) 0.0059(8) 0.0013(8)
C12 0.0254(10) 0.0247(11) 0.0167(10) 0.0019(8) 0.0111(8) 0.0048(8)
C13 0.0243(10) 0.0254(11) 0.0141(9) 0.0038(8) 0.0076(8) 0.0079(8)
C14 0.0233(10) 0.0279(11) 0.0130(9) 0.0028(8) 0.0083(8) 0.0053(9)
C15 0.0254(11) 0.0302(12) 0.0152(10) 0.0012(8) 0.0026(8) 0.0092(9)
C16 0.0268(11) 0.0320(12) 0.0136(10) -0.0017(8) 0.0035(8) 0.0053(9)
C17 0.0214(10) 0.0177(9) 0.0176(10) -0.0003(7) 0.0082(8) -0.0005(8)
C18 0.0212(9) 0.0182(9) 0.0161(9) -0.0001(8) 0.0076(8) 0.0013(8)
C19 0.0262(11) 0.0246(11) 0.0159(10) -0.0035(8) 0.0031(8) 0.0050(9)
C20 0.0323(12) 0.0266(11) 0.0200(11) -0.0043(9) 0.0069(9) 0.0082(9)
C21 0.0277(11) 0.0296(12) 0.0193(10) 0.0034(9) 0.0104(9) 0.0125(9)
C22 0.0268(11) 0.0360(13) 0.0133(10) -0.0007(9) 0.0029(8) 0.0084(10)
C23 0.0271(11) 0.0254(11) 0.0167(10) -0.0036(8) 0.0064(8) 0.0034(9)
C24 0.0316(12) 0.0337(12) 0.0158(10) 0.0033(9) 0.0063(9) 0.0193(10)
C25 0.0286(12) 0.0449(15) 0.0326(13) 0.0058(11) 0.0194(10) 0.0099(11)
C26 0.0262(11) 0.0287(12) 0.0297(12) 0.0031(9) 0.0131(9) 0.0030(9)
C27 0.0195(9) 0.0229(10) 0.0162(9) 0.0050(8) 0.0062(8) 0.0081(8)
C28 0.0294(11) 0.0270(11) 0.0202(11) 0.0021(8) 0.0118(9) 0.0012(9)
C29 0.0401(13) 0.0231(11) 0.0217(11) 0.0012(9) 0.0111(10) 0.0055(9)
C30 0.0191(9) 0.0227(10) 0.0166(10) 0.0034(8) 0.0035(8) 0.0075(8)
C31 0.061(3) 0.083(3) 0.108(4) 0.003(3) 0.027(3) -0.003(2)
N1 0.0199(8) 0.0192(8) 0.0158(8) -0.0009(7) 0.0037(7) 0.0014(7)
N2 0.0163(8) 0.0181(8) 0.0149(8) 0.0009(6) 0.0033(6) 0.0009(6)
N3 0.0232(9) 0.0210(9) 0.0156(8) 0.0020(7) 0.0065(7) 0.0029(7)
N4 0.0251(9) 0.0244(9) 0.0128(8) 0.0032(7) 0.0070(7) 0.0061(7)
N5 0.176(7) 0.077(4) 0.203(8) 0.000 0.151(7) 0.000
O1 0.0261(8) 0.0212(7) 0.0165(7) -0.0008(6) 0.0029(6) 0.0034(6)
O2 0.0372(9) 0.0230(8) 0.0190(8) -0.0040(6) 0.0048(7) 0.0098(7)
O3 0.0265(8) 0.0242(8) 0.0356(9) -0.0044(7) 0.0126(7) 0.0001(6)
O4 0.0326(8) 0.0265(8) 0.0221(8) 0.0050(6) 0.0161(7) 0.0085(7)
O5 0.0478(11) 0.0486(11) 0.0166(8) 0.0030(7) 0.0089(8) 0.0323(9)
Cd1 0.01825(8) 0.01550(8) 0.01319(8) -0.00158(5) 0.00323(6) -0.00011(5)

loop_
_atom_type_symbol
_atom_type_description
_atom_type_scat_dispersion_real
_atom_type_scat_dispersion_imag
_atom_type_scat_source
C C 0.0033 0.0016 'International Tables Vol C Tables 4.2.6.8 and 6.1.1.4'
H H 0.0000 0.0000 'International Tables Vol C Tables 4.2.6.8 and 6.1.1.4'
N N 0.0061 0.0033 'International Tables Vol C Tables 4.2.6.8 and 6.1.1.4'
O O 0.0106 0.0060 'International Tables Vol C Tables 4.2.6.8 and 6.1.1.4'
Cd Cd -0.8075 1.2024 'International Tables Vol C Tables 4.2.6.8 and 6.1.1.4'

loop_
_geom_angle_atom_site_label_1
_geom_angle_atom_site_label_2
_geom_angle_atom_site_label_3
_geom_angle
_geom_angle_site_symmetry_1
_geom_angle_site_symmetry_3
N1 C1 N2 111.11(18) . .
N1 C1 H1 124.4 . .
N2 C1 H1 124.4 . .
C3 C2 N1 109.21(19) . .
C3 C2 H2 125.4 . .
N1 C2 H2 125.4 . .
C2 C3 N2 106.56(18) . .
C2 C3 H3 126.7 . .
N2 C3 H3 126.7 . .
C5 C4 C8 120.52(19) . .
C5 C4 N2 120.30(18) . .
C8 C4 N2 119.17(19) . .
C4 C5 C6 120.44(18) . .
C4 C5 H5 119.8 . .
C6 C5 H5 119.8 . .
C7 C6 C5 122.04(18) . .
C7 C6 C6 118.7(2) . 5_667
C5 C6 C6 119.3(2) . 5_667
C8 C7 C6 121.3(2) 5_667 .
C8 C7 H7 119.4 5_667 .
C6 C7 H7 119.4 . .
C7 C8 C4 119.8(2) 5_667 .
C7 C8 H8 120.1 5_667 .
C4 C8 H8 120.1 . .
C10 C9 N3 109.23(19) . .
C10 C9 H9 125.4 . .
N3 C9 H9 125.4 . .
C9 C10 N4 106.78(19) . .
C9 C10 H10 126.6 . .
N4 C10 H10 126.6 . .
N3 C11 N4 110.80(18) . .
N3 C11 H11 124.6 . .
N4 C11 H11 124.6 . .
C13 C12 C16 121.4(2) . .
C13 C12 N4 119.61(19) . .
C16 C12 N4 118.97(19) . .
C12 C13 C14 119.91(19) . .
C12 C13 H13 120.0 . .
C14 C13 H13 120.0 . .
C13 C14 C15 121.90(19) . .
C13 C14 C14 119.4(2) . 7_546
C15 C14 C14 118.7(2) . 7_546
C16 C15 C14 121.1(2) 7_546 .
C16 C15 H15 119.4 7_546 .
C14 C15 H15 119.4 . .
C15 C16 C12 119.5(2) 7_546 .
C15 C16 H16 120.2 7_546 .
C12 C16 H16 120.2 . .
O1 C17 O2 121.75(19) . .
O1 C17 C18 120.14(18) . .
O2 C17 C18 118.09(18) . .
O1 C17 Cd1 63.49(11) . .
O2 C17 Cd1 58.82(11) . .
C18 C17 Cd1 170.72(14) . .
C19 C18 C23 118.63(19) . .
C19 C18 C17 121.59(18) . .
C23 C18 C17 119.78(18) . .
C18 C19 C20 121.1(2) . .
C18 C19 H19 119.4 . .
C20 C19 H19 119.4 . .
C21 C20 C19 118.8(2) . .
C21 C20 H20 120.6 . .
C19 C20 H20 120.6 . .
O5 C21 C22 115.4(2) . .
O5 C21 C20 123.5(2) . .
C22 C21 C20 121.0(2) . .
C23 C22 C21 119.2(2) . .
C23 C22 H22 120.4 . .
C21 C22 H22 120.4 . .
C22 C23 C18 121.2(2) . .
C22 C23 H23 119.4 . .
C18 C23 H23 119.4 . .
C29 C24 C25 121.9(2) . .
C29 C24 O5 118.9(2) . .
C25 C24 O5 119.0(2) . .
C24 C25 C26 119.2(2) . .
C24 C25 H25 120.4 . .
C26 C25 H25 120.4 . .
C27 C26 C25 120.1(2) . .
C27 C26 H26 120.0 . .
C25 C26 H26 120.0 . .
C26 C27 C28 119.5(2) . .
C26 C27 C30 120.3(2) . .
C28 C27 C30 120.18(19) . .
C29 C28 C27 120.7(2) . .
C29 C28 H28 119.6 . .
C27 C28 H28 119.6 . .
C24 C29 C28 118.6(2) . .
C24 C29 H29 120.7 . .
C28 C29 H29 120.7 . .
O4 C30 O3 122.6(2) . .
O4 C30 C27 118.9(2) . .
O3 C30 C27 118.4(2) . .
O4 C30 Cd1 67.57(12) . 2_566
O3 C30 Cd1 56.05(11) . 2_566
C27 C30 Cd1 166.11(14) . 2_566
N5 C31 H31A 109.5 . .
N5 C31 H31B 109.5 . .
H31A C31 H31B 109.5 . .
N5 C31 H31C 109.5 . .
H31A C31 H31C 109.5 . .
H31B C31 H31C 109.5 . .
C1 N1 C2 106.18(18) . .
C1 N1 Cd1 125.11(14) . .
C2 N1 Cd1 127.60(14) . .
C1 N2 C3 106.95(17) . .
C1 N2 C4 125.50(17) . .
C3 N2 C4 127.54(17) . .
C11 N3 C9 106.36(18) . .
C11 N3 Cd1 124.61(14) . .
C9 N3 Cd1 125.62(14) . .
C11 N4 C10 106.84(18) . .
C11 N4 C12 125.84(17) . .
C10 N4 C12 126.58(18) . .
C31 N5 C31 116.4(6) 2_556 .
C31 N5 H5A 121.8 2_556 .
C31 N5 H5A 121.8 . .
C17 O1 Cd1 88.63(12) . .
C17 O2 Cd1 93.15(12) . .
C30 O3 Cd1 96.59(13) . 2_566
C30 O4 Cd1 85.38(13) . 2_566
C21 O5 C24 118.03(17) . .
N1 Cd1 N3 105.44(6) . .
N1 Cd1 O3 98.81(6) . 2_546
N3 Cd1 O3 128.63(7) . 2_546
N1 Cd1 O2 144.81(6) . .
N3 Cd1 O2 87.92(6) . .
O3 Cd1 O2 97.49(6) 2_546 .
N1 Cd1 O1 92.32(6) . .
N3 Cd1 O1 129.41(6) . .
O3 Cd1 O1 93.22(6) 2_546 .
O2 Cd1 O1 55.74(5) . .
N1 Cd1 O4 85.19(6) . 2_546
N3 Cd1 O4 83.36(6) . 2_546
O3 Cd1 O4 54.12(6) 2_546 2_546
O2 Cd1 O4 129.24(6) . 2_546
O1 Cd1 O4 146.14(5) . 2_546
N1 Cd1 C17 119.62(6) . .
N3 Cd1 C17 111.28(6) . .
O3 Cd1 C17 93.83(6) 2_546 .
O2 Cd1 C17 28.03(6) . .
O1 Cd1 C17 27.88(5) . .
O4 Cd1 C17 143.79(6) 2_546 .
N1 Cd1 C30 89.41(6) . 2_546
N3 Cd1 C30 107.97(7) . 2_546
O3 Cd1 C30 27.35(6) 2_546 2_546
O2 Cd1 C30 117.73(6) . 2_546
O1 Cd1 C30 119.41(6) . 2_546
O4 Cd1 C30 27.05(6) 2_546 2_546
C17 Cd1 C30 120.52(6) . 2_546

loop_
_geom_bond_atom_site_label_1
_geom_bond_atom_site_label_2
_geom_bond_distance
_geom_bond_site_symmetry_2
C1 N1 1.319(3) .
C1 N2 1.354(3) .
C1 H1 0.9300 .
C2 C3 1.357(3) .
C2 N1 1.381(3) .
C2 H2 0.9300 .
C3 N2 1.378(3) .
C3 H3 0.9300 .
C4 C5 1.369(3) .
C4 C8 1.411(3) .
C4 N2 1.429(3) .
C5 C6 1.415(3) .
C5 H5 0.9300 .
C6 C7 1.413(3) .
C6 C6 1.416(4) 5_667
C7 C8 1.367(3) 5_667
C7 H7 0.9300 .
C8 C7 1.367(3) 5_667
C8 H8 0.9300 .
C9 C10 1.348(3) .
C9 N3 1.386(3) .
C9 H9 0.9300 .
C10 N4 1.385(3) .
C10 H10 0.9300 .
C11 N3 1.321(3) .
C11 N4 1.357(3) .
C11 H11 0.9300 .
C12 C13 1.372(3) .
C12 C16 1.413(3) .
C12 N4 1.430(3) .
C13 C14 1.412(3) .
C13 H13 0.9300 .
C14 C15 1.422(3) .
C14 C14 1.424(4) 7_546
C15 C16 1.366(3) 7_546
C15 H15 0.9300 .
C16 C15 1.366(3) 7_546
C16 H16 0.9300 .
C17 O1 1.258(2) .
C17 O2 1.266(3) .
C17 C18 1.492(3) .
C17 Cd1 2.690(2) .
C18 C19 1.388(3) .
C18 C23 1.395(3) .
C19 C20 1.395(3) .
C19 H19 0.9300 .
C20 C21 1.389(3) .
C20 H20 0.9300 .
C21 O5 1.379(3) .
C21 C22 1.387(3) .
C22 C23 1.381(3) .
C22 H22 0.9300 .
C23 H23 0.9300 .
C24 C29 1.374(4) .
C24 C25 1.379(4) .
C24 O5 1.394(3) .
C25 C26 1.390(3) .
C25 H25 0.9300 .
C26 C27 1.385(3) .
C26 H26 0.9300 .
C27 C28 1.392(3) .
C27 C30 1.504(3) .
C28 C29 1.388(3) .
C28 H28 0.9300 .
C29 H29 0.9300 .
C30 O4 1.249(3) .
C30 O3 1.266(3) .
C30 Cd1 2.737(2) 2_566
C31 N5 1.538(6) .
C31 H31A 0.9600 .
C31 H31B 0.9600 .
C31 H31C 0.9600 .
N1 Cd1 2.2370(17) .
N3 Cd1 2.2594(18) .
N5 C31 1.538(6) 2_556
N5 H5A 0.8600 .
O1 Cd1 2.4082(15) .
O2 Cd1 2.3052(16) .
O3 Cd1 2.2854(16) 2_566
O4 Cd1 2.5380(16) 2_566
Cd1 O3 2.2854(16) 2_546
Cd1 O4 2.5380(16) 2_546
Cd1 C30 2.737(2) 2_546

loop_
_geom_torsion_atom_site_label_1
_geom_torsion_atom_site_label_2
_geom_torsion_atom_site_label_3
_geom_torsion_atom_site_label_4
_geom_torsion
_geom_torsion_site_symmetry_1
_geom_torsion_site_symmetry_4
N1 C2 C3 N2 -0.2(3) . .
C8 C4 C5 C6 2.1(3) . .
N2 C4 C5 C6 -177.28(19) . .
C4 C5 C6 C7 178.5(2) . .
C4 C5 C6 C6 -0.7(4) . 5_667
C5 C6 C7 C8 179.9(2) . 5_667
C6 C6 C7 C8 -0.8(4) 5_667 5_667
C5 C4 C8 C7 -2.1(4) . 5_667
N2 C4 C8 C7 177.4(2) . 5_667
N3 C9 C10 N4 -0.3(3) . .
C16 C12 C13 C14 -0.1(3) . .
N4 C12 C13 C14 -177.9(2) . .
C12 C13 C14 C15 179.8(2) . .
C12 C13 C14 C14 0.6(4) . 7_546
C13 C14 C15 C16 -179.6(2) . 7_546
C14 C14 C15 C16 -0.4(4) 7_546 7_546
C13 C12 C16 C15 -0.4(4) . 7_546
N4 C12 C16 C15 177.5(2) . 7_546
O1 C17 C18 C19 3.6(3) . .
O2 C17 C18 C19 -177.6(2) . .
Cd1 C17 C18 C19 114.3(9) . .
O1 C17 C18 C23 -176.4(2) . .
O2 C17 C18 C23 2.4(3) . .
Cd1 C17 C18 C23 -65.7(10) . .
C23 C18 C19 C20 0.2(3) . .
C17 C18 C19 C20 -179.7(2) . .
C18 C19 C20 C21 -0.2(4) . .
C19 C20 C21 O5 -178.3(2) . .
C19 C20 C21 C22 -0.1(4) . .
O5 C21 C22 C23 178.6(2) . .
C20 C21 C22 C23 0.4(4) . .
C21 C22 C23 C18 -0.3(4) . .
C19 C18 C23 C22 0.0(3) . .
C17 C18 C23 C22 180.0(2) . .
C29 C24 C25 C26 -0.3(4) . .
O5 C24 C25 C26 173.8(2) . .
C24 C25 C26 C27 0.2(4) . .
C25 C26 C27 C28 -0.1(3) . .
C25 C26 C27 C30 -177.8(2) . .
C26 C27 C28 C29 0.0(3) . .
C30 C27 C28 C29 177.7(2) . .
C25 C24 C29 C28 0.2(4) . .
O5 C24 C29 C28 -173.9(2) . .
C27 C28 C29 C24 -0.1(3) . .
C26 C27 C30 O4 -179.7(2) . .
C28 C27 C30 O4 2.6(3) . .
C26 C27 C30 O3 2.8(3) . .
C28 C27 C30 O3 -174.9(2) . .
C26 C27 C30 Cd1 65.5(7) . 2_566
C28 C27 C30 Cd1 -112.2(6) . 2_566
N2 C1 N1 C2 -0.1(2) . .
N2 C1 N1 Cd1 168.57(13) . .
C3 C2 N1 C1 0.2(3) . .
C3 C2 N1 Cd1 -168.08(15) . .
N1 C1 N2 C3 -0.1(2) . .
N1 C1 N2 C4 178.87(18) . .
C2 C3 N2 C1 0.2(2) . .
C2 C3 N2 C4 -178.7(2) . .
C5 C4 N2 C1 7.3(3) . .
C8 C4 N2 C1 -172.1(2) . .
C5 C4 N2 C3 -174.0(2) . .
C8 C4 N2 C3 6.6(3) . .
N4 C11 N3 C9 0.0(2) . .
N4 C11 N3 Cd1 160.04(14) . .
C10 C9 N3 C11 0.2(3) . .
C10 C9 N3 Cd1 -159.61(17) . .
N3 C11 N4 C10 -0.1(3) . .
N3 C11 N4 C12 -170.81(19) . .
C9 C10 N4 C11 0.3(3) . .
C9 C10 N4 C12 170.8(2) . .
C13 C12 N4 C11 139.1(2) . .
C16 C12 N4 C11 -38.8(3) . .
C13 C12 N4 C10 -29.8(3) . .
C16 C12 N4 C10 152.3(2) . .
O2 C17 O1 Cd1 -8.5(2) . .
C18 C17 O1 Cd1 170.29(17) . .
O1 C17 O2 Cd1 8.9(2) . .
C18 C17 O2 Cd1 -169.92(16) . .
O4 C30 O3 Cd1 -12.3(2) . 2_566
C27 C30 O3 Cd1 165.10(15) . 2_566
O3 C30 O4 Cd1 11.1(2) . 2_566
C27 C30 O4 Cd1 -166.37(17) . 2_566
C22 C21 O5 C24 160.2(2) . .
C20 C21 O5 C24 -21.6(4) . .
C29 C24 O5 C21 -84.2(3) . .
C25 C24 O5 C21 101.5(3) . .
C1 N1 Cd1 N3 94.47(18) . .
C2 N1 Cd1 N3 -99.32(19) . .
C1 N1 Cd1 O3 -131.24(17) . 2_546
C2 N1 Cd1 O3 34.97(19) . 2_546
C1 N1 Cd1 O2 -14.6(2) . .
C2 N1 Cd1 O2 151.63(16) . .
C1 N1 Cd1 O1 -37.62(18) . .
C2 N1 Cd1 O1 128.59(18) . .
C1 N1 Cd1 O4 176.22(18) . 2_546
C2 N1 Cd1 O4 -17.57(18) . 2_546
C1 N1 Cd1 C17 -31.7(2) . .
C2 N1 Cd1 C17 134.52(17) . .
C1 N1 Cd1 C30 -157.03(18) . 2_546
C2 N1 Cd1 C30 9.18(19) . 2_546
C11 N3 Cd1 N1 59.21(18) . .
C9 N3 Cd1 N1 -144.52(18) . .
C11 N3 Cd1 O3 -55.88(19) . 2_546
C9 N3 Cd1 O3 100.38(19) . 2_546
C11 N3 Cd1 O2 -153.81(17) . .
C9 N3 Cd1 O2 2.45(18) . .
C11 N3 Cd1 O1 165.55(15) . .
C9 N3 Cd1 O1 -38.2(2) . .
C11 N3 Cd1 O4 -23.91(17) . 2_546
C9 N3 Cd1 O4 132.35(18) . 2_546
C11 N3 Cd1 C17 -169.65(16) . .
C9 N3 Cd1 C17 -13.4(2) . .
C11 N3 Cd1 C30 -35.28(18) . 2_546
C9 N3 Cd1 C30 120.98(18) . 2_546
C17 O2 Cd1 N1 -32.99(19) . .
C17 O2 Cd1 N3 -147.25(14) . .
C17 O2 Cd1 O3 84.05(14) . 2_546
C17 O2 Cd1 O1 -4.75(12) . .
C17 O2 Cd1 O4 133.06(12) . 2_546
C17 O2 Cd1 C30 103.50(14) . 2_546
C17 O1 Cd1 N1 168.94(13) . .
C17 O1 Cd1 N3 56.72(14) . .
C17 O1 Cd1 O3 -92.10(13) . 2_546
C17 O1 Cd1 O2 4.77(12) . .
C17 O1 Cd1 O4 -106.24(14) . 2_546
C17 O1 Cd1 C30 -100.43(13) . 2_546
O1 C17 Cd1 N1 -12.74(14) . .
O2 C17 Cd1 N1 158.84(13) . .
C18 C17 Cd1 N1 -128.0(9) . .
O1 C17 Cd1 N3 -136.12(12) . .
O2 C17 Cd1 N3 35.47(15) . .
C18 C17 Cd1 N3 108.6(9) . .
O1 C17 Cd1 O3 89.65(12) . 2_546
O2 C17 Cd1 O3 -98.76(14) . 2_546
C18 C17 Cd1 O3 -25.6(9) . 2_546
O1 C17 Cd1 O2 -171.6(2) . .
C18 C17 Cd1 O2 73.1(9) . .
O2 C17 Cd1 O1 171.6(2) . .
C18 C17 Cd1 O1 -115.3(9) . .
O1 C17 Cd1 O4 115.10(13) . 2_546
O2 C17 Cd1 O4 -73.32(16) . 2_546
C18 C17 Cd1 O4 -0.2(9) . 2_546
O1 C17 Cd1 C30 96.01(13) . 2_546
O2 C17 Cd1 C30 -92.41(14) . 2_546
C18 C17 Cd1 C30 -19.3(9) . 2_546
